data_7212108
loop_
_publ_author_name
'Nayak, Malabika'
'Jana, Arpita'
'Fleck, Michel'
'Hazra, Susanta'
'Mohanta, Sasankasekhar'

_publ_section_title
;
 A unique example of a three component cocrystal of metal complexes
;
_journal_issue 5
_journal_name_full CrystEngComm
_journal_page_first 1416
_journal_paper_doi 10.1039/b919803b
_journal_volume 12
_journal_year 2010
_chemical_formula_sum 'C100 H114 N12 Na2 Ni5 O28'
_chemical_formula_weight 2271.56
_chemical_melting_point ?
_space_group_IT_number 15
_symmetry_cell_setting monoclinic
_symmetry_space_group_name_Hall '-C 2yc'
_symmetry_space_group_name_H-M 'C 1 2/c 1'
_atom_sites_solution_hydrogens geom
_atom_sites_solution_primary direct
_atom_sites_solution_secondary difmap
_audit_creation_method 'manual editing of SHELXL-97-output file'
_cell_angle_alpha 90.00
_cell_angle_beta 90.788(3)
_cell_angle_gamma 90.00
_cell_formula_units_Z 4
_cell_length_a 20.905(2)
_cell_length_b 25.404(2)
_cell_length_c 18.869(2)
_cell_measurement_reflns_used 1220
_cell_measurement_temperature 296(2)
_cell_measurement_theta_max 19.85
_cell_measurement_theta_min 5.66
_cell_volume 10019.8(16)
_computing_cell_refinement 'SAINT-Plus (Bruker-Nonius, 2004)'
_computing_data_collection 'APEX-II (Bruker-Nonius, 2004)'
_computing_data_reduction 'SAINT-Plus (Bruker-Nonius, 2004)'
_computing_molecular_graphics 'DIAMOND (Bergerhoff et al.,1996)'
_computing_publication_material 'SHELXL-97 (Sheldrick, 1997)'
_computing_structure_refinement 'SHELXL-97 (Sheldrick, 1997)'
_computing_structure_solution 'SHELXS-97 (Sheldrick, 1997)'
_diffrn_ambient_temperature 296(2)
_diffrn_detector_area_resol_mean 0.1
_diffrn_measured_fraction_theta_full 0.986
_diffrn_measured_fraction_theta_max 0.986
_diffrn_measurement_device_type 'Bruker-Nonius APEX-II diffractometer'
_diffrn_measurement_method '\f-scan and \w-scans'
_diffrn_radiation_monochromator graphite
_diffrn_radiation_source 'fine-focus sealed tube'
_diffrn_radiation_type MoK\a
_diffrn_radiation_wavelength 0.71073
_diffrn_reflns_av_R_equivalents 0.0480
_diffrn_reflns_av_sigmaI/netI 0.0425
_diffrn_reflns_limit_h_max 25
_diffrn_reflns_limit_h_min -25
_diffrn_reflns_limit_k_max 18
_diffrn_reflns_limit_k_min -31
_diffrn_reflns_limit_l_max 23
_diffrn_reflns_limit_l_min -23
_diffrn_reflns_number 54371
_diffrn_reflns_theta_full 26.04
_diffrn_reflns_theta_max 26.04
_diffrn_reflns_theta_min 1.95
_diffrn_standards_number none
_exptl_absorpt_coefficient_mu 1.016
_exptl_absorpt_correction_T_max 0.9702
_exptl_absorpt_correction_T_min 0.9323
_exptl_absorpt_correction_type multi-scan
_exptl_absorpt_process_details 'Otwinowski and Minor (1997)'
_exptl_crystal_colour red
_exptl_crystal_density_diffrn 1.506
_exptl_crystal_density_meas ?
_exptl_crystal_density_method 'not measured'
_exptl_crystal_description prism
_exptl_crystal_F_000 4736
_exptl_crystal_size_max 0.07
_exptl_crystal_size_mid 0.03
_exptl_crystal_size_min 0.03
_refine_diff_density_max 0.882
_refine_diff_density_min -0.485
_refine_diff_density_rms 0.066
_refine_ls_extinction_coef 0
_refine_ls_extinction_method none
_refine_ls_goodness_of_fit_ref 1.021
_refine_ls_hydrogen_treatment mixed
_refine_ls_matrix_type full
_refine_ls_number_parameters 672
_refine_ls_number_reflns 9753
_refine_ls_number_restraints 2
_refine_ls_restrained_S_all 1.022
_refine_ls_R_factor_all 0.0890
_refine_ls_R_factor_gt 0.0498
_refine_ls_shift/su_max 0.001
_refine_ls_shift/su_mean 0.000
_refine_ls_structure_factor_coef Fsqd
_refine_ls_weighting_details 'calc w=1/[\s^2^(Fo^2^)+(0.0313P)^2^+33.6334P] where P=(Fo^2^+2Fc^2^)/3'
_refine_ls_weighting_scheme calc
_refine_ls_wR_factor_gt 0.0961
_refine_ls_wR_factor_ref 0.1159
_reflns_number_gt 6626
_reflns_number_total 9753
_reflns_threshold_expression >2sigma(I)
_cod_data_source_file b919803b.txt
_cod_data_source_block 1
_cod_depositor_comments
;
The following automatic conversions were performed:

'_chemical_melting_point' value 'not determined' was changed to '?' -
the value is undefined or not given.

Automatic conversion script
Id: cif_fix_values 1891 2012-01-12 08:04:46Z andrius 

The following automatic conversions were performed:

'_exptl_crystal_density_meas' value 'not measured' was changed to '?'
- the value is perceived as not measured.

Automatic conversion script
Id: cif_fix_values 3008 2015-01-20 13:52:24Z robertas 
;
_cod_original_cell_volume 10019.6(15)
_cod_original_sg_symbol_H-M 'C 2/c'
_cod_database_code 7212108

loop_
_symmetry_equiv_pos_as_xyz
'x, y, z'
'-x, y, -z+1/2'
'x+1/2, y+1/2, z'
'-x+1/2, y+1/2, -z+1/2'
'-x, -y, -z'
'x, -y, z-1/2'
'-x+1/2, -y+1/2, -z'
'x+1/2, -y+1/2, z-1/2'

loop_
_atom_site_label
_atom_site_type_symbol
_atom_site_fract_x
_atom_site_fract_y
_atom_site_fract_z
_atom_site_U_iso_or_equiv
_atom_site_adp_type
_atom_site_occupancy
_atom_site_symmetry_multiplicity
_atom_site_calc_flag
_atom_site_refinement_flags
Na1 Na 0.0000 0.08949(8) 0.2500 0.0525(5) Uani 1 2 d S
Ni1 Ni 0.0000 0.21943(3) 0.2500 0.05010(19) Uani 1 2 d S
C1 C 0.0517(3) -0.0139(2) 0.1537(3) 0.0957(17) Uani 1 1 d .
H1A H 0.0715 -0.0153 0.1998 0.115 Uiso 1 1 calc R
H1B H 0.0559 -0.0475 0.1309 0.115 Uiso 1 1 calc R
H1C H 0.0072 -0.0055 0.1582 0.115 Uiso 1 1 calc R
C2 C 0.0837(2) 0.02743(19) 0.1101(2) 0.0728(13) Uani 1 1 d .
H2A H 0.1297 0.0224 0.1109 0.087 Uiso 1 1 calc R
H2B H 0.0686 0.0258 0.0613 0.087 Uiso 1 1 calc R
O1 O 0.06768(13) 0.07693(12) 0.14083(14) 0.0616(7) Uani 1 1 d .
C3 C 0.09247(18) 0.12155(18) 0.11083(19) 0.0530(10) Uani 1 1 d .
C4 C 0.1334(2) 0.1227(2) 0.0548(2) 0.0704(13) Uani 1 1 d .
H4 H 0.1478 0.0913 0.0353 0.084 Uiso 1 1 calc R
C5 C 0.1539(2) 0.1708(3) 0.0267(3) 0.0826(16) Uani 1 1 d .
H5 H 0.1825 0.1712 -0.0107 0.099 Uiso 1 1 calc R
C6 C 0.1321(2) 0.2164(2) 0.0539(2) 0.0751(15) Uani 1 1 d .
H6 H 0.1446 0.2481 0.0337 0.090 Uiso 1 1 calc R
C7 C 0.09077(18) 0.21699(19) 0.1122(2) 0.0583(11) Uani 1 1 d .
C8 C 0.06966(17) 0.16911(17) 0.1419(2) 0.0498(10) Uani 1 1 d .
O2 O 0.03071(12) 0.16567(10) 0.19452(14) 0.0541(7) Uani 1 1 d .
C9 C 0.0690(2) 0.26621(19) 0.1402(3) 0.0652(13) Uani 1 1 d .
H9 H 0.0826 0.2967 0.1177 0.078 Uiso 1 1 calc R
N1 N 0.03233(16) 0.27172(13) 0.1936(2) 0.0597(9) Uani 1 1 d .
C10 C 0.0093(3) 0.32487(18) 0.2124(3) 0.0866(17) Uani 1 1 d .
H10A H 0.0428 0.3506 0.2049 0.104 Uiso 1 1 calc R
H10B H -0.0272 0.3342 0.1827 0.104 Uiso 1 1 calc R
O11 O 0.09731(14) 0.07409(12) 0.30957(16) 0.0580(7) Uani 1 1 d D
H1W H 0.109(2) 0.1076(10) 0.319(3) 0.090(17) Uiso 1 1 d D
H2W H 0.1304(18) 0.059(2) 0.287(3) 0.11(2) Uiso 1 1 d D
Na2 Na 0.5000 0.16505(8) 0.2500 0.0576(6) Uani 1 2 d S
Ni2 Ni 0.37149(2) 0.112084(18) 0.30842(2) 0.03923(13) Uani 1 1 d .
C11 C 0.4615(2) 0.2997(2) 0.1204(3) 0.0813(15) Uani 1 1 d .
H11A H 0.5039 0.2871 0.1308 0.098 Uiso 1 1 calc R
H11B H 0.4639 0.3297 0.0896 0.098 Uiso 1 1 calc R
H11C H 0.4371 0.2724 0.0976 0.098 Uiso 1 1 calc R
C12 C 0.4298(2) 0.31526(17) 0.1878(3) 0.0713(13) Uani 1 1 d .
H12A H 0.4551 0.3418 0.2122 0.086 Uiso 1 1 calc R
H12B H 0.3877 0.3297 0.1776 0.086 Uiso 1 1 calc R
O3 O 0.42432(13) 0.26944(10) 0.23104(15) 0.0582(7) Uani 1 1 d .
C13 C 0.38675(18) 0.27285(15) 0.2905(2) 0.0497(10) Uani 1 1 d .
C14 C 0.3662(2) 0.31906(17) 0.3209(2) 0.0628(12) Uani 1 1 d .
H14 H 0.3782 0.3513 0.3019 0.075 Uiso 1 1 calc R
C15 C 0.3271(2) 0.3173(2) 0.3802(3) 0.0712(14) Uani 1 1 d .
H15 H 0.3139 0.3485 0.4013 0.085 Uiso 1 1 calc R
C16 C 0.3084(2) 0.27070(19) 0.4072(2) 0.0637(12) Uani 1 1 d .
H16 H 0.2815 0.2703 0.4461 0.076 Uiso 1 1 calc R
C17 C 0.32874(17) 0.22264(16) 0.3779(2) 0.0499(10) Uani 1 1 d .
C18 C 0.37024(16) 0.22333(15) 0.31954(19) 0.0430(9) Uani 1 1 d .
O4 O 0.39369(11) 0.18104(9) 0.28974(12) 0.0444(6) Uani 1 1 d .
C19 C 0.30327(18) 0.17428(18) 0.40370(19) 0.0524(10) Uani 1 1 d .
H19 H 0.2750 0.1763 0.4412 0.063 Uiso 1 1 calc R
N2 N 0.31598(14) 0.12814(14) 0.37970(15) 0.0485(8) Uani 1 1 d .
C20 C 0.2787(2) 0.08176(18) 0.4031(2) 0.0635(12) Uani 1 1 d .
H20A H 0.2661 0.0860 0.4520 0.076 Uiso 1 1 calc R
H20B H 0.2405 0.0777 0.3739 0.076 Uiso 1 1 calc R
C21 C 0.3207(2) 0.03518(18) 0.3957(2) 0.0624(12) Uani 1 1 d .
H21A H 0.3503 0.0328 0.4357 0.075 Uiso 1 1 calc R
H21B H 0.2954 0.0032 0.3937 0.075 Uiso 1 1 calc R
N3 N 0.35595(14) 0.04241(12) 0.32910(15) 0.0449(7) Uani 1 1 d .
C22 C 0.37502(18) 0.00174(15) 0.2944(2) 0.0487(9) Uani 1 1 d .
H22 H 0.3639 -0.0312 0.3117 0.058 Uiso 1 1 calc R
C23 C 0.41194(17) 0.00367(14) 0.23131(18) 0.0438(9) Uani 1 1 d .
C24 C 0.4268(2) -0.04335(16) 0.1961(2) 0.0582(11) Uani 1 1 d .
H24 H 0.4122 -0.0751 0.2143 0.070 Uiso 1 1 calc R
C25 C 0.4617(2) -0.04350(17) 0.1363(2) 0.0650(12) Uani 1 1 d .
H25 H 0.4719 -0.0751 0.1143 0.078 Uiso 1 1 calc R
C26 C 0.4823(2) 0.00419(17) 0.1078(2) 0.0581(11) Uani 1 1 d .
H26 H 0.5057 0.0042 0.0662 0.070 Uiso 1 1 calc R
C27 C 0.46845(17) 0.05112(14) 0.14029(18) 0.0421(8) Uani 1 1 d .
C28 C 0.43367(15) 0.05220(13) 0.20396(17) 0.0358(8) Uani 1 1 d .
O5 O 0.42381(11) 0.09800(9) 0.23392(12) 0.0394(5) Uani 1 1 d .
O6 O 0.48616(13) 0.10012(10) 0.11669(12) 0.0546(7) Uani 1 1 d .
C29 C 0.5042(2) 0.10520(18) 0.0451(2) 0.0604(11) Uani 1 1 d .
H29A H 0.4721 0.0891 0.0144 0.072 Uiso 1 1 calc R
H29B H 0.5446 0.0875 0.0376 0.072 Uiso 1 1 calc R
C30 C 0.5102(2) 0.16176(19) 0.0284(2) 0.0722(13) Uani 1 1 d .
H30A H 0.4694 0.1786 0.0338 0.087 Uiso 1 1 calc R
H30B H 0.5241 0.1658 -0.0195 0.087 Uiso 1 1 calc R
H30C H 0.5408 0.1776 0.0602 0.087 Uiso 1 1 calc R
Ni3 Ni 0.23802(2) 0.152560(18) 0.21378(2) 0.03964(13) Uani 1 1 d .
C31 C 0.1472(3) -0.0469(2) 0.3856(3) 0.0861(16) Uani 1 1 d .
H31A H 0.1802 -0.0339 0.4170 0.103 Uiso 1 1 calc R
H31B H 0.1297 -0.0787 0.4047 0.103 Uiso 1 1 calc R
H31C H 0.1140 -0.0210 0.3809 0.103 Uiso 1 1 calc R
C32 C 0.1749(2) -0.05784(17) 0.3146(2) 0.0688(12) Uani 1 1 d .
H32A H 0.2109 -0.0818 0.3193 0.083 Uiso 1 1 calc R
H32B H 0.1429 -0.0740 0.2838 0.083 Uiso 1 1 calc R
O7 O 0.19523(13) -0.00916(10) 0.28556(14) 0.0560(7) Uani 1 1 d .
C33 C 0.22480(17) -0.00908(15) 0.22101(19) 0.0464(9) Uani 1 1 d .
C34 C 0.2384(2) -0.05330(16) 0.1824(2) 0.0593(11) Uani 1 1 d .
H34 H 0.2267 -0.0863 0.1993 0.071 Uiso 1 1 calc R
C35 C 0.2697(2) -0.04903(18) 0.1181(2) 0.0694(13) Uani 1 1 d .
H35 H 0.2777 -0.0791 0.0914 0.083 Uiso 1 1 calc R
C36 C 0.2887(2) -0.00138(18) 0.0942(2) 0.0606(11) Uani 1 1 d .
H36 H 0.3107 0.0009 0.0518 0.073 Uiso 1 1 calc R
C37 C 0.27546(17) 0.04497(15) 0.13264(18) 0.0462(9) Uani 1 1 d .
C38 C 0.24153(17) 0.04165(14) 0.19666(18) 0.0425(8) Uani 1 1 d .
O8 O 0.22489(11) 0.08233(9) 0.23475(12) 0.0440(6) Uani 1 1 d .
C39 C 0.30149(17) 0.09407(16) 0.10959(19) 0.0466(9) Uani 1 1 d .
H39 H 0.3272 0.0937 0.0697 0.056 Uiso 1 1 calc R
N4 N 0.29201(13) 0.13846(12) 0.13979(15) 0.0439(7) Uani 1 1 d .
C40 C 0.32906(19) 0.18454(17) 0.1172(2) 0.0572(11) Uani 1 1 d .
H40A H 0.3417 0.1808 0.0682 0.069 Uiso 1 1 calc R
H40B H 0.3672 0.1885 0.1464 0.069 Uiso 1 1 calc R
C41 C 0.2860(2) 0.23102(17) 0.1254(2) 0.0590(11) Uani 1 1 d .
H41A H 0.3110 0.2631 0.1291 0.071 Uiso 1 1 calc R
H41B H 0.2573 0.2340 0.0848 0.071 Uiso 1 1 calc R
N5 N 0.24940(14) 0.22255(12) 0.19083(16) 0.0454(7) Uani 1 1 d .
C42 C 0.22538(17) 0.26275(16) 0.2227(2) 0.0505(10) Uani 1 1 d .
H42 H 0.2328 0.2958 0.2032 0.061 Uiso 1 1 calc R
C43 C 0.18847(17) 0.26062(15) 0.2856(2) 0.0488(9) Uani 1 1 d .
C44 C 0.17074(19) 0.30825(16) 0.3185(3) 0.0607(11) Uani 1 1 d .
H44 H 0.1816 0.3401 0.2975 0.073 Uiso 1 1 calc R
C45 C 0.1382(2) 0.30841(18) 0.3802(3) 0.0700(13) Uani 1 1 d .
H45 H 0.1275 0.3402 0.4015 0.084 Uiso 1 1 calc R
C46 C 0.1206(2) 0.26076(18) 0.4116(2) 0.0630(12) Uani 1 1 d .
H46 H 0.0982 0.2610 0.4539 0.076 Uiso 1 1 calc R
C47 C 0.13637(18) 0.21347(16) 0.3805(2) 0.0499(9) Uani 1 1 d .
C48 C 0.17149(16) 0.21194(14) 0.31600(19) 0.0415(8) Uani 1 1 d .
O9 O 0.18587(11) 0.16580(9) 0.28968(12) 0.0441(6) Uani 1 1 d .
O10 O 0.12211(14) 0.16492(11) 0.40771(14) 0.0619(8) Uani 1 1 d .
C49 C 0.0760(2) 0.1619(2) 0.4620(2) 0.0638(12) Uani 1 1 d .
H49A H 0.0356 0.1764 0.4454 0.077 Uiso 1 1 calc R
H49B H 0.0902 0.1821 0.5030 0.077 Uiso 1 1 calc R
C50 C 0.0680(3) 0.1057(2) 0.4816(3) 0.0884(16) Uani 1 1 d .
H50A H 0.0646 0.0847 0.4394 0.106 Uiso 1 1 calc R
H50B H 0.0298 0.1016 0.5088 0.106 Uiso 1 1 calc R
H50C H 0.1043 0.0943 0.5093 0.106 Uiso 1 1 calc R
N6 N 0.1721(2) 0.37737(17) 0.0938(2) 0.0709(11) Uani 1 1 d .
O12 O 0.1722(2) 0.38062(16) 0.1575(2) 0.1161(15) Uani 1 1 d .
O13 O 0.2083(4) 0.3497(3) 0.0666(3) 0.213(3) Uani 1 1 d .
O14 O 0.1298(3) 0.3926(3) 0.0603(3) 0.200(3) Uani 1 1 d .

loop_
_atom_site_aniso_label
_atom_site_aniso_U_11
_atom_site_aniso_U_22
_atom_site_aniso_U_33
_atom_site_aniso_U_23
_atom_site_aniso_U_13
_atom_site_aniso_U_12
Na1 0.0557(12) 0.0434(12) 0.0585(13) 0.000 0.0081(10) 0.000
Ni1 0.0481(4) 0.0387(4) 0.0633(5) 0.000 -0.0074(3) 0.000
C1 0.118(5) 0.062(3) 0.107(4) -0.022(3) 0.001(4) 0.011(3)
C2 0.082(3) 0.073(3) 0.063(3) -0.020(3) -0.004(2) 0.017(3)
O1 0.0700(19) 0.0588(19) 0.0564(17) -0.0091(15) 0.0105(14) 0.0036(15)
C3 0.047(2) 0.074(3) 0.038(2) -0.001(2) -0.0014(17) -0.005(2)
C4 0.065(3) 0.107(4) 0.040(2) -0.004(3) -0.001(2) 0.003(3)
C5 0.064(3) 0.132(5) 0.051(3) 0.016(3) 0.003(2) -0.013(3)
C6 0.065(3) 0.103(4) 0.058(3) 0.029(3) -0.009(2) -0.022(3)
C7 0.045(2) 0.074(3) 0.056(3) 0.019(2) -0.0125(19) -0.017(2)
C8 0.039(2) 0.066(3) 0.045(2) 0.008(2) -0.0089(17) -0.0036(18)
O2 0.0571(16) 0.0498(17) 0.0556(16) 0.0058(13) 0.0120(14) 0.0001(13)
C9 0.053(3) 0.061(3) 0.081(3) 0.028(3) -0.024(2) -0.022(2)
N1 0.055(2) 0.043(2) 0.081(3) 0.0145(18) -0.0202(19) -0.0072(16)
C10 0.086(4) 0.042(3) 0.130(5) 0.014(3) -0.028(4) -0.006(2)
O11 0.0603(18) 0.0504(19) 0.0634(19) -0.0045(15) 0.0061(15) 0.0026(15)
Na2 0.0467(12) 0.0436(12) 0.0829(16) 0.000 0.0206(11) 0.000
Ni2 0.0416(2) 0.0423(3) 0.0339(2) 0.0032(2) 0.00548(18) -0.0003(2)
C11 0.068(3) 0.091(4) 0.085(4) 0.030(3) -0.002(3) -0.013(3)
C12 0.075(3) 0.051(3) 0.087(3) 0.015(3) -0.017(3) -0.013(2)
O3 0.0644(18) 0.0409(16) 0.0692(19) 0.0092(14) 0.0021(15) 0.0001(13)
C13 0.047(2) 0.047(2) 0.055(2) -0.0075(19) -0.0140(18) 0.0058(17)
C14 0.068(3) 0.043(2) 0.077(3) -0.009(2) -0.023(2) 0.011(2)
C15 0.082(3) 0.064(3) 0.067(3) -0.026(3) -0.022(3) 0.032(3)
C16 0.067(3) 0.073(3) 0.051(3) -0.018(2) -0.008(2) 0.030(2)
C17 0.045(2) 0.060(3) 0.044(2) -0.0078(19) -0.0065(17) 0.0154(19)
C18 0.0373(19) 0.049(2) 0.042(2) -0.0036(17) -0.0112(16) 0.0080(16)
O4 0.0490(14) 0.0388(14) 0.0458(14) 0.0002(12) 0.0085(11) 0.0060(11)
C19 0.046(2) 0.076(3) 0.035(2) -0.002(2) 0.0063(17) 0.015(2)
N2 0.0428(17) 0.065(2) 0.0384(17) 0.0042(16) 0.0048(13) 0.0004(15)
C20 0.059(3) 0.084(3) 0.048(2) 0.011(2) 0.018(2) -0.007(2)
C21 0.067(3) 0.074(3) 0.046(2) 0.014(2) 0.010(2) -0.021(2)
N3 0.0479(17) 0.050(2) 0.0371(16) 0.0081(15) 0.0059(13) -0.0080(15)
C22 0.059(2) 0.037(2) 0.049(2) 0.0087(18) -0.0042(19) -0.0093(18)
C23 0.052(2) 0.040(2) 0.039(2) 0.0046(16) -0.0042(16) -0.0006(17)
C24 0.082(3) 0.037(2) 0.056(3) -0.0011(19) -0.004(2) -0.002(2)
C25 0.098(3) 0.042(2) 0.055(3) -0.007(2) 0.001(2) 0.008(2)
C26 0.075(3) 0.058(3) 0.041(2) -0.008(2) 0.007(2) 0.007(2)
C27 0.056(2) 0.037(2) 0.0330(19) 0.0005(16) 0.0015(16) -0.0015(17)
C28 0.0414(19) 0.0325(18) 0.0333(18) 0.0008(15) -0.0047(15) 0.0029(14)
O5 0.0472(14) 0.0330(13) 0.0381(13) 0.0025(10) 0.0076(10) -0.0022(10)
O6 0.0785(19) 0.0520(17) 0.0336(13) 0.0012(12) 0.0141(13) -0.0079(14)
C29 0.069(3) 0.073(3) 0.039(2) 0.005(2) 0.0100(19) -0.001(2)
C30 0.079(3) 0.084(4) 0.054(3) 0.017(2) 0.014(2) -0.015(3)
Ni3 0.0436(3) 0.0377(3) 0.0376(2) 0.0029(2) 0.00126(19) -0.0046(2)
C31 0.111(4) 0.076(4) 0.072(3) 0.024(3) 0.023(3) -0.014(3)
C32 0.090(3) 0.044(3) 0.073(3) 0.014(2) 0.005(3) -0.010(2)
O7 0.0751(18) 0.0377(15) 0.0557(17) 0.0038(12) 0.0176(14) -0.0048(13)
C33 0.053(2) 0.040(2) 0.046(2) -0.0012(17) 0.0002(18) 0.0015(17)
C34 0.071(3) 0.042(2) 0.065(3) -0.006(2) 0.005(2) -0.003(2)
C35 0.092(3) 0.050(3) 0.066(3) -0.021(2) 0.007(3) 0.004(2)
C36 0.070(3) 0.065(3) 0.047(2) -0.015(2) 0.012(2) 0.004(2)
C37 0.049(2) 0.053(2) 0.037(2) -0.0027(18) 0.0003(16) -0.0005(18)
C38 0.044(2) 0.042(2) 0.041(2) -0.0013(17) -0.0013(16) 0.0007(16)
O8 0.0554(15) 0.0349(14) 0.0418(14) 0.0028(11) 0.0102(11) -0.0015(11)
C39 0.045(2) 0.060(3) 0.0343(19) 0.0013(18) 0.0047(16) -0.0011(18)
N4 0.0437(17) 0.050(2) 0.0382(16) 0.0062(15) -0.0016(13) -0.0082(14)
C40 0.058(2) 0.064(3) 0.050(2) 0.009(2) 0.0096(19) -0.016(2)
C41 0.064(3) 0.063(3) 0.051(2) 0.018(2) -0.007(2) -0.021(2)
N5 0.0480(17) 0.0436(19) 0.0444(18) 0.0044(15) -0.0043(14) -0.0092(14)
C42 0.046(2) 0.041(2) 0.063(3) 0.010(2) -0.0145(19) -0.0046(17)
C43 0.041(2) 0.045(2) 0.061(2) -0.0020(19) -0.0121(18) 0.0031(17)
C44 0.055(2) 0.039(2) 0.088(3) -0.006(2) -0.009(2) 0.0081(19)
C45 0.065(3) 0.049(3) 0.096(4) -0.022(3) -0.004(3) 0.013(2)
C46 0.058(3) 0.063(3) 0.068(3) -0.018(2) 0.001(2) 0.015(2)
C47 0.047(2) 0.047(2) 0.056(2) -0.0063(19) -0.0015(18) 0.0053(18)
C48 0.0380(19) 0.039(2) 0.047(2) -0.0017(17) -0.0094(16) 0.0050(15)
O9 0.0468(14) 0.0364(14) 0.0492(15) 0.0004(11) 0.0044(11) -0.0004(11)
O10 0.0719(19) 0.0581(19) 0.0563(17) -0.0041(14) 0.0213(14) 0.0073(15)
C49 0.053(2) 0.093(4) 0.045(2) -0.010(2) 0.0044(19) 0.000(2)
C50 0.108(4) 0.100(4) 0.059(3) 0.000(3) 0.024(3) -0.020(3)
N6 0.084(3) 0.072(3) 0.057(3) -0.009(2) 0.007(2) 0.000(2)
O12 0.190(5) 0.082(3) 0.077(3) -0.004(2) -0.003(3) 0.019(3)
O13 0.261(8) 0.239(8) 0.140(5) 0.001(5) 0.092(5) 0.112(6)
O14 0.142(5) 0.347(10) 0.109(4) 0.050(5) -0.023(3) 0.062(5)

loop_
_atom_type_symbol
_atom_type_description
_atom_type_scat_dispersion_real
_atom_type_scat_dispersion_imag
_atom_type_scat_source
C C 0.0033 0.0016 'International Tables Vol C Tables 4.2.6.8 and 6.1.1.4'
H H 0.0000 0.0000 'International Tables Vol C Tables 4.2.6.8 and 6.1.1.4'
N N 0.0061 0.0033 'International Tables Vol C Tables 4.2.6.8 and 6.1.1.4'
O O 0.0106 0.0060 'International Tables Vol C Tables 4.2.6.8 and 6.1.1.4'
Na Na 0.0362 0.0249 'International Tables Vol C Tables 4.2.6.8 and 6.1.1.4'
Ni Ni 0.3393 1.1124 'International Tables Vol C Tables 4.2.6.8 and 6.1.1.4'

loop_
_geom_angle_atom_site_label_1
_geom_angle_atom_site_label_2
_geom_angle_atom_site_label_3
_geom_angle
_geom_angle_site_symmetry_1
_geom_angle_site_symmetry_3
O2 Na1 O2 65.10(14) 2 .
O2 Na1 O11 99.69(11) 2 .
O2 Na1 O11 96.50(11) . .
O2 Na1 O11 96.50(11) 2 2
O2 Na1 O11 99.69(11) . 2
O11 Na1 O11 160.77(18) . 2
O2 Na1 O1 64.72(10) 2 2
O2 Na1 O1 129.73(12) . 2
O11 Na1 O1 94.58(10) . 2
O11 Na1 O1 83.00(10) 2 2
O2 Na1 O1 129.73(12) 2 .
O2 Na1 O1 64.72(10) . .
O11 Na1 O1 83.00(10) . .
O11 Na1 O1 94.58(10) 2 .
O1 Na1 O1 165.54(16) 2 .
O2 Na1 Ni1 32.55(7) 2 .
O2 Na1 Ni1 32.55(7) . .
O11 Na1 Ni1 99.61(9) . .
O11 Na1 Ni1 99.61(9) 2 .
O1 Na1 Ni1 97.23(8) 2 .
O1 Na1 Ni1 97.23(8) . .
O2 Na1 H1W 82.7(8) 2 .
O2 Na1 H1W 80.5(8) . .
O11 Na1 H1W 19.6(6) . .
O11 Na1 H1W 179.1(10) 2 .
O1 Na1 H1W 96.2(10) 2 .
O1 Na1 H1W 86.3(10) . .
Ni1 Na1 H1W 80.0(6) . .
N1 Ni1 N1 87.4(3) 2 .
N1 Ni1 O2 178.33(15) 2 .
N1 Ni1 O2 94.17(15) . .
N1 Ni1 O2 94.17(15) 2 2
N1 Ni1 O2 178.33(15) . 2
O2 Ni1 O2 84.27(16) . 2
N1 Ni1 Na1 136.30(13) 2 .
N1 Ni1 Na1 136.30(13) . .
O2 Ni1 Na1 42.14(8) . .
O2 Ni1 Na1 42.14(8) 2 .
C2 C1 H1A 109.5 . .
C2 C1 H1B 109.5 . .
H1A C1 H1B 109.5 . .
C2 C1 H1C 109.5 . .
H1A C1 H1C 109.5 . .
H1B C1 H1C 109.5 . .
O1 C2 C1 106.6(4) . .
O1 C2 H2A 110.4 . .
C1 C2 H2A 110.4 . .
O1 C2 H2B 110.4 . .
C1 C2 H2B 110.4 . .
H2A C2 H2B 108.6 . .
C3 O1 C2 117.9(3) . .
C3 O1 Na1 116.7(2) . .
C2 O1 Na1 125.3(3) . .
C4 C3 O1 125.4(4) . .
C4 C3 C8 121.0(4) . .
O1 C3 C8 113.5(3) . .
C3 C4 C5 120.5(5) . .
C3 C4 H4 119.7 . .
C5 C4 H4 119.7 . .
C6 C5 C4 119.9(5) . .
C6 C5 H5 120.0 . .
C4 C5 H5 120.0 . .
C5 C6 C7 121.3(5) . .
C5 C6 H6 119.4 . .
C7 C6 H6 119.4 . .
C6 C7 C8 120.0(5) . .
C6 C7 C9 119.8(4) . .
C8 C7 C9 120.2(4) . .
O2 C8 C7 124.4(4) . .
O2 C8 C3 118.4(4) . .
C7 C8 C3 117.2(4) . .
C8 O2 Ni1 127.8(3) . .
C8 O2 Na1 126.1(2) . .
Ni1 O2 Na1 105.31(12) . .
N1 C9 C7 125.5(4) . .
N1 C9 H9 117.2 . .
C7 C9 H9 117.2 . .
C9 N1 C10 119.3(4) . .
C9 N1 Ni1 127.3(3) . .
C10 N1 Ni1 113.4(3) . .
C10 C10 N1 108.8(3) 2 .
C10 C10 H10A 109.9 2 .
N1 C10 H10A 109.9 . .
C10 C10 H10B 109.9 2 .
N1 C10 H10B 109.9 . .
H10A C10 H10B 108.3 . .
Na1 O11 H1W 100(3) . .
Na1 O11 H2W 120(3) . .
H1W O11 H2W 107(4) . .
O5 Na2 O5 87.03(13) . 2_655
O5 Na2 O4 135.60(10) . 2_655
O5 Na2 O4 62.09(8) 2_655 2_655
O5 Na2 O4 62.09(8) . .
O5 Na2 O4 135.60(10) 2_655 .
O4 Na2 O4 160.43(15) 2_655 .
O5 Na2 O6 55.88(8) . .
O5 Na2 O6 76.61(9) 2_655 .
O4 Na2 O6 84.85(8) 2_655 .
O4 Na2 O6 105.99(8) . .
O5 Na2 O6 76.61(9) . 2_655
O5 Na2 O6 55.88(8) 2_655 2_655
O4 Na2 O6 105.99(8) 2_655 2_655
O4 Na2 O6 84.85(8) . 2_655
O6 Na2 O6 113.75(12) . 2_655
O5 Na2 O3 105.12(8) . .
O5 Na2 O3 167.80(9) 2_655 .
O4 Na2 O3 107.05(10) 2_655 .
O4 Na2 O3 54.32(8) . .
O6 Na2 O3 109.13(8) . .
O6 Na2 O3 127.25(7) 2_655 .
O5 Na2 Ni2 34.10(5) . .
O5 Na2 Ni2 102.75(8) 2_655 .
O4 Na2 Ni2 164.63(10) 2_655 .
O4 Na2 Ni2 34.72(6) . .
O6 Na2 Ni2 89.20(6) . .
O6 Na2 Ni2 63.66(6) 2_655 .
O3 Na2 Ni2 88.29(5) . .
O5 Na2 Ni2 102.75(8) . 2_655
O5 Na2 Ni2 34.10(5) 2_655 2_655
O4 Na2 Ni2 34.72(6) 2_655 2_655
O4 Na2 Ni2 164.63(10) . 2_655
O6 Na2 Ni2 63.66(6) . 2_655
O6 Na2 Ni2 89.20(6) 2_655 2_655
O3 Na2 Ni2 138.16(7) . 2_655
Ni2 Na2 Ni2 130.49(7) . 2_655
O5 Ni2 N2 176.80(12) . .
O5 Ni2 N3 94.82(12) . .
N2 Ni2 N3 86.74(14) . .
O5 Ni2 O4 83.36(10) . .
N2 Ni2 O4 95.28(13) . .
N3 Ni2 O4 175.50(12) . .
O5 Ni2 Na2 46.08(8) . .
N2 Ni2 Na2 134.32(11) . .
N3 Ni2 Na2 128.73(10) . .
O4 Ni2 Na2 47.47(8) . .
C12 C11 H11A 109.5 . .
C12 C11 H11B 109.5 . .
H11A C11 H11B 109.5 . .
C12 C11 H11C 109.5 . .
H11A C11 H11C 109.5 . .
H11B C11 H11C 109.5 . .
O3 C12 C11 108.2(4) . .
O3 C12 H12A 110.1 . .
C11 C12 H12A 110.1 . .
O3 C12 H12B 110.1 . .
C11 C12 H12B 110.1 . .
H12A C12 H12B 108.4 . .
C13 O3 C12 117.7(3) . .
C13 O3 Na2 104.7(2) . .
C12 O3 Na2 135.8(3) . .
C14 C13 O3 125.2(4) . .
C14 C13 C18 121.1(4) . .
O3 C13 C18 113.8(3) . .
C13 C14 C15 119.8(4) . .
C13 C14 H14 120.1 . .
C15 C14 H14 120.1 . .
C16 C15 C14 120.4(4) . .
C16 C15 H15 119.8 . .
C14 C15 H15 119.8 . .
C15 C16 C17 121.5(4) . .
C15 C16 H16 119.3 . .
C17 C16 H16 119.3 . .
C16 C17 C18 119.2(4) . .
C16 C17 C19 119.7(4) . .
C18 C17 C19 120.9(3) . .
O4 C18 C17 124.2(3) . .
O4 C18 C13 117.9(3) . .
C17 C18 C13 117.9(3) . .
C18 O4 Ni2 126.8(2) . .
C18 O4 Na2 128.9(2) . .
Ni2 O4 Na2 97.81(11) . .
N2 C19 C17 125.8(3) . .
N2 C19 H19 117.1 . .
C17 C19 H19 117.1 . .
C19 N2 C20 120.5(3) . .
C19 N2 Ni2 126.7(3) . .
C20 N2 Ni2 112.4(3) . .
C21 C20 N2 107.0(3) . .
C21 C20 H20A 110.3 . .
N2 C20 H20A 110.3 . .
C21 C20 H20B 110.3 . .
N2 C20 H20B 110.3 . .
H20A C20 H20B 108.6 . .
N3 C21 C20 106.5(3) . .
N3 C21 H21A 110.4 . .
C20 C21 H21A 110.4 . .
N3 C21 H21B 110.4 . .
C20 C21 H21B 110.4 . .
H21A C21 H21B 108.6 . .
C22 N3 C21 119.6(3) . .
C22 N3 Ni2 127.3(2) . .
C21 N3 Ni2 113.0(3) . .
N3 C22 C23 124.8(3) . .
N3 C22 H22 117.6 . .
C23 C22 H22 117.6 . .
C24 C23 C28 119.7(3) . .
C24 C23 C22 119.4(3) . .
C28 C23 C22 120.9(3) . .
C25 C24 C23 121.5(4) . .
C25 C24 H24 119.2 . .
C23 C24 H24 119.2 . .
C24 C25 C26 119.4(4) . .
C24 C25 H25 120.3 . .
C26 C25 H25 120.3 . .
C27 C26 C25 120.9(4) . .
C27 C26 H26 119.5 . .
C25 C26 H26 119.5 . .
C26 C27 O6 125.6(3) . .
C26 C27 C28 120.7(3) . .
O6 C27 C28 113.7(3) . .
O5 C28 C27 118.0(3) . .
O5 C28 C23 124.3(3) . .
C27 C28 C23 117.7(3) . .
C28 O5 Ni2 127.2(2) . .
C28 O5 Na2 126.1(2) . .
Ni2 O5 Na2 99.82(10) . .
C27 O6 C29 118.0(3) . .
C27 O6 Na2 104.36(18) . .
C29 O6 Na2 136.3(2) . .
O6 C29 C30 108.5(3) . .
O6 C29 H29A 110.0 . .
C30 C29 H29A 110.0 . .
O6 C29 H29B 110.0 . .
C30 C29 H29B 110.0 . .
H29A C29 H29B 108.4 . .
C29 C30 H30A 109.5 . .
C29 C30 H30B 109.5 . .
H30A C30 H30B 109.5 . .
C29 C30 H30C 109.5 . .
H30A C30 H30C 109.5 . .
H30B C30 H30C 109.5 . .
N4 Ni3 O9 178.24(12) . .
N4 Ni3 N5 85.83(14) . .
O9 Ni3 N5 94.93(12) . .
N4 Ni3 O8 93.95(12) . .
O9 Ni3 O8 85.34(10) . .
N5 Ni3 O8 178.38(12) . .
C32 C31 H31A 109.5 . .
C32 C31 H31B 109.5 . .
H31A C31 H31B 109.5 . .
C32 C31 H31C 109.5 . .
H31A C31 H31C 109.5 . .
H31B C31 H31C 109.5 . .
O7 C32 C31 107.8(4) . .
O7 C32 H32A 110.1 . .
C31 C32 H32A 110.1 . .
O7 C32 H32B 110.1 . .
C31 C32 H32B 110.1 . .
H32A C32 H32B 108.5 . .
C33 O7 C32 119.0(3) . .
C34 C33 O7 124.7(4) . .
C34 C33 C38 121.4(4) . .
O7 C33 C38 113.9(3) . .
C33 C34 C35 120.2(4) . .
C33 C34 H34 119.9 . .
C35 C34 H34 119.9 . .
C36 C35 C34 120.3(4) . .
C36 C35 H35 119.9 . .
C34 C35 H35 119.9 . .
C35 C36 C37 120.9(4) . .
C35 C36 H36 119.5 . .
C37 C36 H36 119.5 . .
C38 C37 C36 119.6(4) . .
C38 C37 C39 120.6(3) . .
C36 C37 C39 119.5(3) . .
O8 C38 C37 124.3(3) . .
O8 C38 C33 118.2(3) . .
C37 C38 C33 117.5(3) . .
C38 O8 Ni3 127.1(2) . .
N4 C39 C37 124.8(3) . .
N4 C39 H39 117.6 . .
C37 C39 H39 117.6 . .
C39 N4 C40 119.1(3) . .
C39 N4 Ni3 127.5(3) . .
C40 N4 Ni3 113.3(3) . .
N4 C40 C41 106.2(3) . .
N4 C40 H40A 110.5 . .
C41 C40 H40A 110.5 . .
N4 C40 H40B 110.5 . .
C41 C40 H40B 110.5 . .
H40A C40 H40B 108.7 . .
N5 C41 C40 107.0(3) . .
N5 C41 H41A 110.3 . .
C40 C41 H41A 110.3 . .
N5 C41 H41B 110.3 . .
C40 C41 H41B 110.3 . .
H41A C41 H41B 108.6 . .
C42 N5 C41 118.9(3) . .
C42 N5 Ni3 126.9(3) . .
C41 N5 Ni3 114.0(3) . .
N5 C42 C43 125.2(4) . .
N5 C42 H42 117.4 . .
C43 C42 H42 117.4 . .
C48 C43 C44 120.2(4) . .
C48 C43 C42 120.9(3) . .
C44 C43 C42 118.8(4) . .
C45 C44 C43 121.2(4) . .
C45 C44 H44 119.4 . .
C43 C44 H44 119.4 . .
C44 C45 C46 119.9(4) . .
C44 C45 H45 120.0 . .
C46 C45 H45 120.0 . .
C47 C46 C45 120.5(4) . .
C47 C46 H46 119.7 . .
C45 C46 H46 119.7 . .
O10 C47 C46 124.8(4) . .
O10 C47 C48 114.3(3) . .
C46 C47 C48 120.9(4) . .
O9 C48 C43 124.7(3) . .
O9 C48 C47 118.0(3) . .
C43 C48 C47 117.2(3) . .
C48 O9 Ni3 126.8(2) . .
C47 O10 C49 118.2(3) . .
O10 C49 C50 108.1(4) . .
O10 C49 H49A 110.1 . .
C50 C49 H49A 110.1 . .
O10 C49 H49B 110.1 . .
C50 C49 H49B 110.1 . .
H49A C49 H49B 108.4 . .
C49 C50 H50A 109.5 . .
C49 C50 H50B 109.5 . .
H50A C50 H50B 109.5 . .
C49 C50 H50C 109.5 . .
H50A C50 H50C 109.5 . .
H50B C50 H50C 109.5 . .
O14 N6 O13 117.6(6) . .
O14 N6 O12 121.2(6) . .
O13 N6 O12 119.4(6) . .

loop_
_geom_bond_atom_site_label_1
_geom_bond_atom_site_label_2
_geom_bond_distance
_geom_bond_site_symmetry_2
Na1 O2 2.296(3) 2
Na1 O2 2.296(3) .
Na1 O11 2.343(3) .
Na1 O11 2.343(3) 2
Na1 O1 2.535(3) 2
Na1 O1 2.535(3) .
Na1 Ni1 3.301(2) .
Na1 H1W 2.66(4) .
Ni1 N1 1.837(4) 2
Ni1 N1 1.837(4) .
Ni1 O2 1.841(3) .
Ni1 O2 1.841(3) 2
C1 C2 1.498(7) .
C1 H1A 0.9600 .
C1 H1B 0.9600 .
C1 H1C 0.9600 .
C2 O1 1.427(5) .
C2 H2A 0.9700 .
C2 H2B 0.9700 .
O1 C3 1.372(5) .
C3 C4 1.370(5) .
C3 C8 1.428(6) .
C4 C5 1.400(7) .
C4 H4 0.9300 .
C5 C6 1.351(7) .
C5 H5 0.9300 .
C6 C7 1.408(6) .
C6 H6 0.9300 .
C7 C8 1.413(6) .
C7 C9 1.434(6) .
C8 O2 1.295(4) .
C9 N1 1.281(6) .
C9 H9 0.9300 .
N1 C10 1.479(6) .
C10 C10 1.477(10) 2
C10 H10A 0.9700 .
C10 H10B 0.9700 .
O11 H1W 0.906(19) .
O11 H2W 0.908(19) .
Na2 O5 2.349(3) .
Na2 O5 2.349(3) 2_655
Na2 O4 2.390(2) 2_655
Na2 O4 2.390(2) .
Na2 O6 3.019(3) .
Na2 O6 3.019(3) 2_655
Na2 O3 3.106(3) .
Na2 Ni2 3.2131(10) .
Na2 Ni2 3.2131(10) 2_655
Ni2 O5 1.828(2) .
Ni2 N2 1.834(3) .
Ni2 N3 1.842(3) .
Ni2 O4 1.847(2) .
C11 C12 1.495(7) .
C11 H11A 0.9600 .
C11 H11B 0.9600 .
C11 H11C 0.9600 .
C12 O3 1.427(5) .
C12 H12A 0.9700 .
C12 H12B 0.9700 .
O3 C13 1.381(5) .
C13 C14 1.378(5) .
C13 C18 1.417(5) .
C14 C15 1.395(6) .
C14 H14 0.9300 .
C15 C16 1.350(7) .
C15 H15 0.9300 .
C16 C17 1.409(5) .
C16 H16 0.9300 .
C17 C18 1.411(5) .
C17 C19 1.427(6) .
C18 O4 1.311(4) .
C19 N2 1.286(5) .
C19 H19 0.9300 .
N2 C20 1.483(5) .
C20 C21 1.481(6) .
C20 H20A 0.9700 .
C20 H20B 0.9700 .
C21 N3 1.477(4) .
C21 H21A 0.9700 .
C21 H21B 0.9700 .
N3 C22 1.289(5) .
C22 C23 1.429(5) .
C22 H22 0.9300 .
C23 C24 1.404(5) .
C23 C28 1.414(5) .
C24 C25 1.352(6) .
C24 H24 0.9300 .
C25 C26 1.396(6) .
C25 H25 0.9300 .
C26 C27 1.373(5) .
C26 H26 0.9300 .
C27 O6 1.375(4) .
C27 C28 1.413(5) .
C28 O5 1.311(4) .
O6 C29 1.412(4) .
C29 C30 1.477(6) .
C29 H29A 0.9700 .
C29 H29B 0.9700 .
C30 H30A 0.9600 .
C30 H30B 0.9600 .
C30 H30C 0.9600 .
Ni3 N4 1.842(3) .
Ni3 O9 1.843(2) .
Ni3 N5 1.846(3) .
Ni3 O8 1.849(2) .
C31 C32 1.493(6) .
C31 H31A 0.9600 .
C31 H31B 0.9600 .
C31 H31C 0.9600 .
C32 O7 1.420(5) .
C32 H32A 0.9700 .
C32 H32B 0.9700 .
O7 C33 1.374(4) .
C33 C34 1.371(5) .
C33 C38 1.414(5) .
C34 C35 1.391(6) .
C34 H34 0.9300 .
C35 C36 1.353(6) .
C35 H35 0.9300 .
C36 C37 1.413(5) .
C36 H36 0.9300 .
C37 C38 1.412(5) .
C37 C39 1.431(5) .
C38 O8 1.309(4) .
C39 N4 1.280(5) .
C39 H39 0.9300 .
N4 C40 1.470(5) .
C40 C41 1.494(6) .
C40 H40A 0.9700 .
C40 H40B 0.9700 .
C41 N5 1.478(5) .
C41 H41A 0.9700 .
C41 H41B 0.9700 .
N5 C42 1.291(5) .
C42 C43 1.425(5) .
C42 H42 0.9300 .
C43 C48 1.411(5) .
C43 C44 1.412(5) .
C44 C45 1.357(6) .
C44 H44 0.9300 .
C45 C46 1.399(6) .
C45 H45 0.9300 .
C46 C47 1.379(5) .
C46 H46 0.9300 .
C47 O10 1.370(5) .
C47 C48 1.431(5) .
C48 O9 1.310(4) .
O10 C49 1.419(4) .
C49 C50 1.486(7) .
C49 H49A 0.9700 .
C49 H49B 0.9700 .
C50 H50A 0.9600 .
C50 H50B 0.9600 .
C50 H50C 0.9600 .
N6 O14 1.146(6) .
N6 O13 1.159(6) .
N6 O12 1.205(5) .

loop_
_geom_hbond_atom_site_label_D
_geom_hbond_atom_site_label_H
_geom_hbond_atom_site_label_A
_geom_hbond_distance_DH
_geom_hbond_distance_HA
_geom_hbond_distance_DA
_geom_hbond_angle_DHA
O11 H2W O7 0.908(19) 2.19(4) 2.982(4) 145(5)
O11 H2W O8 0.908(19) 2.30(4) 3.042(4) 139(5)
O11 H1W O9 0.906(19) 2.26(3) 3.003(4) 140(4)
O11 H1W O10 0.906(19) 2.23(3) 3.000(4) 143(4)
